data_7237960
loop_
_publ_author_name
'Chen, Yating'
'Zhang, Xinyu'
'Wang, Mengzhu'
'Peng, Jingqing'
'Zhou, Yunbing'
'Huang, Xiaobo'
'Gao, Wenxia'
'Liu, Miaochang'
'Wu, Huayue'

_publ_section_title
;
 Mechanofluorochromism, polymorphism and thermochromism of novel D--\p--A
 piperidin-1-yl-substitued isoquinoline derivatives
;
_journal_issue 40
_journal_name_full 'Journal of Materials Chemistry C'
_journal_page_first 12580
_journal_paper_doi 10.1039/C9TC03942B
_journal_volume 7
_journal_year 2019
_chemical_formula_sum 'C37 H32 N4'
_chemical_formula_weight 532.66
_space_group_crystal_system monoclinic
_space_group_IT_number 14
_space_group_name_Hall '-P 2ybc'
_space_group_name_H-M_alt 'P 1 21/c 1'
_atom_sites_solution_hydrogens geom
_audit_creation_method SHELXL-2013
_audit_update_record
;
2019-07-12 deposited with the CCDC.	2019-09-18 downloaded from the CCDC.
;
_cell_angle_alpha 90
_cell_angle_beta 99.365(7)
_cell_angle_gamma 90
_cell_formula_units_Z 4
_cell_length_a 10.951(2)
_cell_length_b 10.159(2)
_cell_length_c 26.604(5)
_cell_measurement_reflns_used 2594
_cell_measurement_temperature 293(2)
_cell_measurement_theta_max 52.958
_cell_measurement_theta_min 5.071
_cell_volume 2920.3(10)
_computing_cell_refinement 'Bruker SAINT'
_computing_data_collection 'Bruker APEX2'
_computing_data_reduction 'Bruker SAINT'
_computing_molecular_graphics 'Bruker SHELXTL'
_computing_publication_material 'Bruker SHELXTL'
_computing_structure_refinement 'SHELXL-2013 (Sheldrick, 2013)'
_computing_structure_solution 'SHELXS-97 (Sheldrick 2008)'
_diffrn_ambient_temperature 293(2)
_diffrn_measured_fraction_theta_full 0.968
_diffrn_measured_fraction_theta_max 0.994
_diffrn_measurement_device_type 'Bruker APEX-II CCD'
_diffrn_measurement_method '\f and \w scans'
_diffrn_radiation_type MoK\a
_diffrn_radiation_wavelength 0.71073
_diffrn_reflns_av_R_equivalents 0.0832
_diffrn_reflns_av_unetI/netI 0.1080
_diffrn_reflns_Laue_measured_fraction_full 0.968
_diffrn_reflns_Laue_measured_fraction_max 0.994
_diffrn_reflns_limit_h_max 13
_diffrn_reflns_limit_h_min -12
_diffrn_reflns_limit_k_max 12
_diffrn_reflns_limit_k_min -12
_diffrn_reflns_limit_l_max 31
_diffrn_reflns_limit_l_min -28
_diffrn_reflns_number 12707
_diffrn_reflns_point_group_measured_fraction_full 0.968
_diffrn_reflns_point_group_measured_fraction_max 0.994
_diffrn_reflns_theta_full 25.242
_diffrn_reflns_theta_max 24.996
_diffrn_reflns_theta_min 2.535
_exptl_absorpt_coefficient_mu 0.072
_exptl_absorpt_correction_T_max 0.7456
_exptl_absorpt_correction_T_min 0.2992
_exptl_absorpt_correction_type multi-scan
_exptl_absorpt_process_details sadabs
_exptl_crystal_colour yellow
_exptl_crystal_density_diffrn 1.212
_exptl_crystal_description prismatic
_exptl_crystal_F_000 1128
_exptl_crystal_size_max 0.200
_exptl_crystal_size_mid 0.160
_exptl_crystal_size_min 0.080
_refine_diff_density_max 0.261
_refine_diff_density_min -0.338
_refine_diff_density_rms 0.062
_refine_ls_extinction_expression Fc^*^=kFc[1+0.001xFc^2^\l^3^/sin(2\q)]^-1/4^
_refine_ls_extinction_method SHELXL
_refine_ls_goodness_of_fit_ref 1.036
_refine_ls_hydrogen_treatment constr
_refine_ls_matrix_type full
_refine_ls_number_parameters 373
_refine_ls_number_reflns 5102
_refine_ls_number_restraints 0
_refine_ls_restrained_S_all 1.036
_refine_ls_R_factor_all 0.1392
_refine_ls_R_factor_gt 0.0831
_refine_ls_shift/su_max 0.000
_refine_ls_shift/su_mean 0.000
_refine_ls_structure_factor_coef Fsqd
_refine_ls_weighting_details 'w=1/[\s^2^(Fo^2^)+(0.1288P)^2^+0.2553P] where P=(Fo^2^+2Fc^2^)/3'
_refine_ls_weighting_scheme calc
_refine_ls_wR_factor_gt 0.2060
_refine_ls_wR_factor_ref 0.2602
_reflns_Friedel_coverage 0.000
_reflns_number_gt 2877
_reflns_number_total 5102
_reflns_threshold_expression 'I > 2\s(I)'
_cod_data_source_file c9tc03942b2.cif
_cod_data_source_block mo_dd19020_0m
_cod_original_sg_symbol_H-M 'P 21/c'
_cod_database_code 7237960
_shelx_space_group_comment
; 
The symmetry employed for this shelxl refinement is uniquely defined 
by the following loop, which should always be used as a source of 
symmetry information in preference to the above space-group names. 
They are only intended as comments. 
;
_shelx_estimated_absorpt_t_min 0.986
_shelx_estimated_absorpt_t_max 0.994
_shelxl_version_number 2013-4

loop_
_space_group_symop_operation_xyz
'x, y, z'
'-x, y+1/2, -z+1/2'
'-x, -y, -z'
'x, -y-1/2, z-1/2'

loop_
_atom_site_label
_atom_site_type_symbol
_atom_site_fract_x
_atom_site_fract_y
_atom_site_fract_z
_atom_site_U_iso_or_equiv
_atom_site_adp_type
_atom_site_occupancy
_atom_site_site_symmetry_order
_atom_site_calc_flag
_atom_site_refinement_flags_posn
_atom_site_refinement_flags_adp
N1 N 0.1336(3) 0.0598(3) 0.41360(13) 0.0653(9) Uani 1 1 d . .
N2 N 0.1885(3) 0.2584(3) 0.45407(11) 0.0528(8) Uani 1 1 d . .
N3 N 0.7582(4) 0.2514(4) 0.51681(15) 0.0819(12) Uani 1 1 d . .
N4 N 0.4762(3) 0.7034(3) 0.70183(11) 0.0552(8) Uani 1 1 d . .
C1 C 0.1616(4) -0.0495(4) 0.38825(17) 0.0714(12) Uani 1 1 d . .
C2 C 0.2779(4) -0.0732(4) 0.37865(14) 0.0656(12) Uani 1 1 d . .
H2 H 0.2915 -0.1400 0.3563 0.079 Uiso 1 1 calc R U
C3 C 0.3774(4) 0.0033(4) 0.40253(13) 0.0534(10) Uani 1 1 d . .
C4 C 0.5021(4) -0.0301(4) 0.40041(14) 0.0590(10) Uani 1 1 d . .
H4 H 0.5177 -0.0976 0.3787 0.071 Uiso 1 1 calc R U
C5 C 0.5997(4) 0.0317(4) 0.42851(14) 0.0584(11) Uani 1 1 d . .
C6 C 0.5744(3) 0.1335(4) 0.46203(12) 0.0480(9) Uani 1 1 d . .
C7 C 0.4536(3) 0.1726(3) 0.46521(11) 0.0450(9) Uani 1 1 d . .
C8 C 0.3524(3) 0.1121(3) 0.43362(12) 0.0473(9) Uani 1 1 d . .
C9 C 0.2231(3) 0.1432(4) 0.43251(13) 0.0499(9) Uani 1 1 d . .
C10 C 0.0542(5) -0.1399(5) 0.3709(2) 0.1016(18) Uani 1 1 d . .
H10A H 0.0268 -0.1785 0.4001 0.152 Uiso 1 1 calc R U
H10B H 0.0796 -0.2082 0.3500 0.152 Uiso 1 1 calc R U
H10C H -0.0124 -0.0907 0.3517 0.152 Uiso 1 1 calc R U
C11 C 0.7317(4) -0.0101(5) 0.42715(17) 0.0815(14) Uani 1 1 d . .
H11A H 0.7753 0.0605 0.4138 0.122 Uiso 1 1 calc R U
H11B H 0.7319 -0.0861 0.4057 0.122 Uiso 1 1 calc R U
H11C H 0.7719 -0.0311 0.4610 0.122 Uiso 1 1 calc R U
C12 C 0.6749(4) 0.1987(4) 0.49268(14) 0.0579(10) Uani 1 1 d . .
C13 C 0.2282(3) 0.3835(4) 0.43532(15) 0.0577(10) Uani 1 1 d . .
H13A H 0.3063 0.3713 0.4232 0.069 Uiso 1 1 calc R U
H13B H 0.2414 0.4465 0.4631 0.069 Uiso 1 1 calc R U
C14 C 0.1329(4) 0.4381(5) 0.39230(17) 0.0733(12) Uani 1 1 d . .
H14A H 0.1593 0.5242 0.3826 0.088 Uiso 1 1 calc R U
H14B H 0.1274 0.3806 0.3629 0.088 Uiso 1 1 calc R U
C15 C 0.0064(4) 0.4495(5) 0.4081(2) 0.0876(15) Uani 1 1 d . .
H15A H 0.0091 0.5148 0.4349 0.105 Uiso 1 1 calc R U
H15B H -0.0537 0.4780 0.3793 0.105 Uiso 1 1 calc R U
C16 C -0.0321(4) 0.3179(5) 0.42708(19) 0.0820(14) Uani 1 1 d . .
H16A H -0.1096 0.3277 0.4399 0.098 Uiso 1 1 calc R U
H16B H -0.0451 0.2556 0.3991 0.098 Uiso 1 1 calc R U
C17 C 0.0657(4) 0.2662(5) 0.46870(16) 0.0691(12) Uani 1 1 d . .
H17A H 0.0699 0.3229 0.4983 0.083 Uiso 1 1 calc R U
H17B H 0.0416 0.1791 0.4784 0.083 Uiso 1 1 calc R U
C18 C 0.4401(3) 0.2675(4) 0.50364(13) 0.0492(9) Uani 1 1 d . .
C19 C 0.4443(3) 0.3431(4) 0.53844(13) 0.0513(9) Uani 1 1 d . .
C20 C 0.4502(3) 0.4334(3) 0.58010(12) 0.0452(9) Uani 1 1 d . .
C21 C 0.5521(3) 0.4336(4) 0.61884(13) 0.0498(9) Uani 1 1 d . .
H21 H 0.6159 0.3738 0.6176 0.060 Uiso 1 1 calc R U
C22 C 0.5607(3) 0.5205(4) 0.65915(13) 0.0501(9) Uani 1 1 d . .
H22 H 0.6286 0.5174 0.6851 0.060 Uiso 1 1 calc R U
C23 C 0.4677(3) 0.6128(4) 0.66089(12) 0.0470(9) Uani 1 1 d . .
C24 C 0.3660(3) 0.6134(4) 0.62286(13) 0.0542(10) Uani 1 1 d . .
H24 H 0.3029 0.6740 0.6240 0.065 Uiso 1 1 calc R U
C25 C 0.3570(3) 0.5244(4) 0.58297(13) 0.0530(9) Uani 1 1 d . .
H25 H 0.2875 0.5256 0.5577 0.064 Uiso 1 1 calc R U
C26 C 0.5906(3) 0.7483(3) 0.72807(12) 0.0472(9) Uani 1 1 d . .
C27 C 0.6888(4) 0.7744(4) 0.70278(14) 0.0569(10) Uani 1 1 d . .
H27 H 0.6791 0.7644 0.6676 0.068 Uiso 1 1 calc R U
C28 C 0.8008(4) 0.8151(4) 0.72942(16) 0.0657(11) Uani 1 1 d . .
H28 H 0.8666 0.8303 0.7120 0.079 Uiso 1 1 calc R U
C29 C 0.8172(4) 0.8335(4) 0.78098(17) 0.0722(12) Uani 1 1 d . .
H29 H 0.8935 0.8605 0.7986 0.087 Uiso 1 1 calc R U
C30 C 0.7197(4) 0.8116(4) 0.80641(15) 0.0686(12) Uani 1 1 d . .
H30 H 0.7299 0.8250 0.8414 0.082 Uiso 1 1 calc R U
C31 C 0.6060(4) 0.7697(4) 0.78044(14) 0.0579(10) Uani 1 1 d . .
H31 H 0.5403 0.7559 0.7980 0.069 Uiso 1 1 calc R U
C32 C 0.3651(3) 0.7598(4) 0.71392(13) 0.0494(9) Uani 1 1 d . .
C33 C 0.3447(3) 0.8929(4) 0.71010(14) 0.0565(10) Uani 1 1 d . .
H33 H 0.4041 0.9471 0.6995 0.068 Uiso 1 1 calc R U
C34 C 0.2374(4) 0.9475(5) 0.72170(17) 0.0715(12) Uani 1 1 d . .
H34 H 0.2251 1.0381 0.7194 0.086 Uiso 1 1 calc R U
C35 C 0.1500(4) 0.8688(6) 0.73654(19) 0.0878(15) Uani 1 1 d . .
H35 H 0.0770 0.9052 0.7439 0.105 Uiso 1 1 calc R U
C36 C 0.1690(5) 0.7346(6) 0.7407(2) 0.0968(17) Uani 1 1 d . .
H36 H 0.1088 0.6811 0.7510 0.116 Uiso 1 1 calc R U
C37 C 0.2771(4) 0.6792(5) 0.72960(18) 0.0791(13) Uani 1 1 d . .
H37 H 0.2901 0.5889 0.7327 0.095 Uiso 1 1 calc R U

loop_
_atom_site_aniso_label
_atom_site_aniso_U_11
_atom_site_aniso_U_22
_atom_site_aniso_U_33
_atom_site_aniso_U_23
_atom_site_aniso_U_13
_atom_site_aniso_U_12
N1 0.059(2) 0.064(2) 0.064(2) -0.0031(17) -0.0159(17) -0.0031(18)
N2 0.0502(17) 0.054(2) 0.0522(18) -0.0005(14) 0.0033(16) 0.0047(15)
N3 0.066(2) 0.106(3) 0.066(2) 0.009(2) -0.012(2) -0.006(2)
N4 0.0477(18) 0.067(2) 0.0481(17) -0.0177(15) -0.0001(15) 0.0011(15)
C1 0.077(3) 0.060(3) 0.064(3) -0.003(2) -0.026(2) -0.001(2)
C2 0.092(3) 0.052(3) 0.045(2) -0.0074(18) -0.012(2) 0.002(2)
C3 0.069(3) 0.051(2) 0.0366(19) -0.0002(16) 0.0001(19) 0.0094(19)
C4 0.080(3) 0.055(2) 0.042(2) 0.0000(17) 0.010(2) 0.015(2)
C5 0.067(3) 0.066(3) 0.045(2) 0.0078(19) 0.014(2) 0.016(2)
C6 0.049(2) 0.056(2) 0.0373(18) 0.0042(16) 0.0032(17) 0.0034(18)
C7 0.054(2) 0.048(2) 0.0313(17) 0.0006(15) 0.0020(17) 0.0047(17)
C8 0.055(2) 0.053(2) 0.0314(17) 0.0015(15) -0.0024(17) 0.0028(18)
C9 0.052(2) 0.054(2) 0.0395(19) 0.0035(16) -0.0061(17) 0.0038(18)
C10 0.091(4) 0.082(4) 0.114(4) -0.013(3) -0.037(3) -0.021(3)
C11 0.077(3) 0.096(4) 0.074(3) -0.001(2) 0.018(3) 0.025(3)
C12 0.047(2) 0.080(3) 0.043(2) 0.008(2) -0.0008(19) 0.002(2)
C13 0.057(2) 0.055(2) 0.058(2) 0.0020(18) 0.000(2) 0.0054(19)
C14 0.069(3) 0.075(3) 0.073(3) 0.013(2) 0.002(2) 0.013(2)
C15 0.068(3) 0.098(4) 0.093(3) 0.018(3) 0.003(3) 0.029(3)
C16 0.050(2) 0.110(4) 0.084(3) 0.013(3) 0.006(2) 0.013(3)
C17 0.062(3) 0.087(3) 0.059(3) 0.006(2) 0.016(2) 0.010(2)
C18 0.051(2) 0.058(2) 0.0356(19) 0.0007(17) -0.0009(17) 0.0021(18)
C19 0.055(2) 0.057(2) 0.0389(19) 0.0016(17) 0.0015(18) -0.0007(18)
C20 0.051(2) 0.051(2) 0.0313(17) -0.0022(15) -0.0010(16) -0.0020(17)
C21 0.047(2) 0.054(2) 0.045(2) -0.0025(16) -0.0023(17) 0.0043(17)
C22 0.052(2) 0.059(2) 0.0349(18) -0.0039(16) -0.0053(17) 0.0036(18)
C23 0.051(2) 0.055(2) 0.0325(17) -0.0067(15) -0.0007(16) -0.0003(18)
C24 0.051(2) 0.061(2) 0.046(2) -0.0080(17) -0.0053(18) 0.0100(19)
C25 0.050(2) 0.064(2) 0.0387(19) -0.0050(17) -0.0102(17) 0.0028(19)
C26 0.046(2) 0.054(2) 0.0377(19) -0.0019(15) -0.0064(17) 0.0030(17)
C27 0.062(2) 0.066(3) 0.0390(19) 0.0009(17) -0.0017(19) 0.000(2)
C28 0.053(2) 0.072(3) 0.065(3) -0.002(2) -0.011(2) -0.009(2)
C29 0.061(3) 0.069(3) 0.073(3) -0.010(2) -0.026(2) 0.003(2)
C30 0.083(3) 0.070(3) 0.043(2) -0.0126(19) -0.018(2) 0.012(2)
C31 0.064(2) 0.065(3) 0.042(2) -0.0049(17) 0.000(2) 0.009(2)
C32 0.049(2) 0.060(2) 0.0376(19) -0.0071(16) 0.0033(17) -0.0018(18)
C33 0.056(2) 0.059(3) 0.052(2) -0.0036(18) 0.0017(19) -0.002(2)
C34 0.055(2) 0.071(3) 0.081(3) -0.016(2) -0.009(2) 0.005(2)
C35 0.058(3) 0.105(4) 0.100(4) -0.030(3) 0.011(3) 0.000(3)
C36 0.079(3) 0.108(5) 0.114(4) -0.013(3) 0.046(3) -0.029(3)
C37 0.081(3) 0.068(3) 0.096(3) -0.009(3) 0.036(3) -0.012(2)

loop_
_atom_type_symbol
_atom_type_description
_atom_type_scat_dispersion_real
_atom_type_scat_dispersion_imag
_atom_type_scat_source
C C 0.0033 0.0016 'International Tables Vol C Tables 4.2.6.8 and 6.1.1.4'
H H 0.0000 0.0000 'International Tables Vol C Tables 4.2.6.8 and 6.1.1.4'
N N 0.0061 0.0033 'International Tables Vol C Tables 4.2.6.8 and 6.1.1.4'

loop_
_geom_angle_atom_site_label_1
_geom_angle_atom_site_label_2
_geom_angle_atom_site_label_3
_geom_angle
C9 N1 C1 119.7(4)
C9 N2 C13 118.6(3)
C9 N2 C17 118.8(3)
C13 N2 C17 112.5(3)
C26 N4 C23 122.2(3)
C26 N4 C32 118.7(3)
C23 N4 C32 118.9(3)
N1 C1 C2 122.1(4)
N1 C1 C10 115.0(4)
C2 C1 C10 122.9(4)
C1 C2 C3 119.9(4)
C1 C2 H2 120.1
C3 C2 H2 120.1
C2 C3 C4 122.1(4)
C2 C3 C8 118.8(4)
C4 C3 C8 118.9(4)
C5 C4 C3 123.1(3)
C5 C4 H4 118.4
C3 C4 H4 118.4
C4 C5 C6 117.8(3)
C4 C5 C11 121.9(4)
C6 C5 C11 120.2(4)
C7 C6 C5 121.9(3)
C7 C6 C12 119.0(3)
C5 C6 C12 119.1(3)
C6 C7 C8 119.9(3)
C6 C7 C18 116.4(3)
C8 C7 C18 123.6(3)
C7 C8 C3 118.1(3)
C7 C8 C9 125.9(3)
C3 C8 C9 115.8(3)
N1 C9 N2 117.5(3)
N1 C9 C8 121.8(3)
N2 C9 C8 120.6(3)
C1 C10 H10A 109.5
C1 C10 H10B 109.5
H10A C10 H10B 109.5
C1 C10 H10C 109.5
H10A C10 H10C 109.5
H10B C10 H10C 109.5
C5 C11 H11A 109.5
C5 C11 H11B 109.5
H11A C11 H11B 109.5
C5 C11 H11C 109.5
H11A C11 H11C 109.5
H11B C11 H11C 109.5
N3 C12 C6 178.6(4)
N2 C13 C14 111.6(3)
N2 C13 H13A 109.3
C14 C13 H13A 109.3
N2 C13 H13B 109.3
C14 C13 H13B 109.3
H13A C13 H13B 108.0
C15 C14 C13 111.4(4)
C15 C14 H14A 109.3
C13 C14 H14A 109.3
C15 C14 H14B 109.3
C13 C14 H14B 109.3
H14A C14 H14B 108.0
C16 C15 C14 110.0(4)
C16 C15 H15A 109.7
C14 C15 H15A 109.7
C16 C15 H15B 109.7
C14 C15 H15B 109.7
H15A C15 H15B 108.2
C17 C16 C15 110.5(4)
C17 C16 H16A 109.5
C15 C16 H16A 109.5
C17 C16 H16B 109.5
C15 C16 H16B 109.5
H16A C16 H16B 108.1
N2 C17 C16 113.5(3)
N2 C17 H17A 108.9
C16 C17 H17A 108.9
N2 C17 H17B 108.9
C16 C17 H17B 108.9
H17A C17 H17B 107.7
C19 C18 C7 171.5(4)
C18 C19 C20 179.6(4)
C25 C20 C21 117.8(3)
C25 C20 C19 121.9(3)
C21 C20 C19 120.3(3)
C22 C21 C20 121.4(3)
C22 C21 H21 119.3
C20 C21 H21 119.3
C21 C22 C23 120.0(3)
C21 C22 H22 120.0
C23 C22 H22 120.0
C24 C23 C22 119.2(3)
C24 C23 N4 120.3(3)
C22 C23 N4 120.4(3)
C23 C24 C25 120.5(3)
C23 C24 H24 119.8
C25 C24 H24 119.8
C24 C25 C20 121.0(3)
C24 C25 H25 119.5
C20 C25 H25 119.5
C27 C26 C31 118.6(4)
C27 C26 N4 121.4(3)
C31 C26 N4 120.0(3)
C28 C27 C26 120.3(3)
C28 C27 H27 119.8
C26 C27 H27 119.8
C29 C28 C27 121.2(4)
C29 C28 H28 119.4
C27 C28 H28 119.4
C28 C29 C30 119.2(4)
C28 C29 H29 120.4
C30 C29 H29 120.4
C29 C30 C31 120.7(4)
C29 C30 H30 119.6
C31 C30 H30 119.6
C30 C31 C26 119.9(4)
C30 C31 H31 120.0
C26 C31 H31 120.0
C33 C32 C37 119.6(4)
C33 C32 N4 120.9(3)
C37 C32 N4 119.4(4)
C32 C33 C34 121.0(4)
C32 C33 H33 119.5
C34 C33 H33 119.5
C35 C34 C33 119.7(4)
C35 C34 H34 120.1
C33 C34 H34 120.1
C34 C35 C36 120.1(4)
C34 C35 H35 119.9
C36 C35 H35 119.9
C35 C36 C37 120.5(4)
C35 C36 H36 119.8
C37 C36 H36 119.8
C32 C37 C36 119.1(5)
C32 C37 H37 120.5
C36 C37 H37 120.5

loop_
_geom_bond_atom_site_label_1
_geom_bond_atom_site_label_2
_geom_bond_distance
N1 C9 1.331(5)
N1 C1 1.360(5)
N2 C9 1.383(4)
N2 C13 1.457(5)
N2 C17 1.463(5)
N3 C12 1.158(5)
N4 C26 1.408(4)
N4 C23 1.417(4)
N4 C32 1.428(4)
C1 C2 1.361(6)
C1 C10 1.504(6)
C2 C3 1.403(5)
C2 H2 0.9300
C3 C4 1.418(5)
C3 C8 1.433(5)
C4 C5 1.354(5)
C4 H4 0.9300
C5 C6 1.422(5)
C5 C11 1.512(5)
C6 C7 1.397(5)
C6 C12 1.422(5)
C7 C8 1.418(5)
C7 C18 1.430(5)
C8 C9 1.446(5)
C10 H10A 0.9600
C10 H10B 0.9600
C10 H10C 0.9600
C11 H11A 0.9600
C11 H11B 0.9600
C11 H11C 0.9600
C13 C14 1.523(5)
C13 H13A 0.9700
C13 H13B 0.9700
C14 C15 1.516(6)
C14 H14A 0.9700
C14 H14B 0.9700
C15 C16 1.513(7)
C15 H15A 0.9700
C15 H15B 0.9700
C16 C17 1.505(6)
C16 H16A 0.9700
C16 H16B 0.9700
C17 H17A 0.9700
C17 H17B 0.9700
C18 C19 1.198(5)
C19 C20 1.432(5)
C20 C25 1.388(5)
C20 C21 1.390(5)
C21 C22 1.381(5)
C21 H21 0.9300
C22 C23 1.390(5)
C22 H22 0.9300
C23 C24 1.377(4)
C24 C25 1.385(5)
C24 H24 0.9300
C25 H25 0.9300
C26 C27 1.384(5)
C26 C31 1.393(5)
C27 C28 1.376(5)
C27 H27 0.9300
C28 C29 1.367(6)
C28 H28 0.9300
C29 C30 1.372(6)
C29 H29 0.9300
C30 C31 1.389(6)
C30 H30 0.9300
C31 H31 0.9300
C32 C33 1.371(5)
C32 C37 1.380(5)
C33 C34 1.379(5)
C33 H33 0.9300
C34 C35 1.355(7)
C34 H34 0.9300
C35 C36 1.381(7)
C35 H35 0.9300
C36 C37 1.385(7)
C36 H36 0.9300
C37 H37 0.9300

loop_
_geom_torsion_atom_site_label_1
_geom_torsion_atom_site_label_2
_geom_torsion_atom_site_label_3
_geom_torsion_atom_site_label_4
_geom_torsion
C9 N1 C1 C2 -4.1(6)
C9 N1 C1 C10 177.0(4)
N1 C1 C2 C3 11.2(6)
C10 C1 C2 C3 -170.0(4)
C1 C2 C3 C4 169.7(4)
C1 C2 C3 C8 -4.8(6)
C2 C3 C4 C5 -171.0(4)
C8 C3 C4 C5 3.6(6)
C3 C4 C5 C6 0.8(6)
C3 C4 C5 C11 177.3(4)
C4 C5 C6 C7 -2.0(5)
C11 C5 C6 C7 -178.5(4)
C4 C5 C6 C12 179.0(3)
C11 C5 C6 C12 2.4(5)
C5 C6 C7 C8 -1.4(5)
C12 C6 C7 C8 177.7(3)
C5 C6 C7 C18 174.4(3)
C12 C6 C7 C18 -6.5(5)
C6 C7 C8 C3 5.7(5)
C18 C7 C8 C3 -169.8(3)
C6 C7 C8 C9 -179.5(3)
C18 C7 C8 C9 5.0(6)
C2 C3 C8 C7 168.0(3)
C4 C3 C8 C7 -6.7(5)
C2 C3 C8 C9 -7.4(5)
C4 C3 C8 C9 177.9(3)
C1 N1 C9 N2 174.5(3)
C1 N1 C9 C8 -9.3(6)
C13 N2 C9 N1 -125.1(4)
C17 N2 C9 N1 17.9(5)
C13 N2 C9 C8 58.7(4)
C17 N2 C9 C8 -158.4(3)
C7 C8 C9 N1 -160.2(3)
C3 C8 C9 N1 14.7(5)
C7 C8 C9 N2 15.8(5)
C3 C8 C9 N2 -169.2(3)
C9 N2 C13 C14 91.4(4)
C17 N2 C13 C14 -53.7(4)
N2 C13 C14 C15 54.7(5)
C13 C14 C15 C16 -55.0(5)
C14 C15 C16 C17 54.2(5)
C9 N2 C17 C16 -90.6(4)
C13 N2 C17 C16 54.4(5)
C15 C16 C17 N2 -54.5(5)
C25 C20 C21 C22 0.4(5)
C19 C20 C21 C22 179.3(3)
C20 C21 C22 C23 -1.7(5)
C21 C22 C23 C24 1.9(5)
C21 C22 C23 N4 -179.4(3)
C26 N4 C23 C24 -151.5(3)
C32 N4 C23 C24 22.8(5)
C26 N4 C23 C22 29.8(5)
C32 N4 C23 C22 -155.9(3)
C22 C23 C24 C25 -0.8(5)
N4 C23 C24 C25 -179.6(3)
C23 C24 C25 C20 -0.5(6)
C21 C20 C25 C24 0.7(5)
C19 C20 C25 C24 -178.2(3)
C23 N4 C26 C27 38.1(5)
C32 N4 C26 C27 -136.2(4)
C23 N4 C26 C31 -143.0(4)
C32 N4 C26 C31 42.7(5)
C31 C26 C27 C28 2.8(6)
N4 C26 C27 C28 -178.3(4)
C26 C27 C28 C29 -1.5(6)
C27 C28 C29 C30 -0.4(7)
C28 C29 C30 C31 0.8(6)
C29 C30 C31 C26 0.6(6)
C27 C26 C31 C30 -2.4(6)
N4 C26 C31 C30 178.7(3)
C26 N4 C32 C33 57.1(5)
C23 N4 C32 C33 -117.4(4)
C26 N4 C32 C37 -123.0(4)
C23 N4 C32 C37 62.5(5)
C37 C32 C33 C34 0.0(6)
N4 C32 C33 C34 179.9(3)
C32 C33 C34 C35 -0.8(6)
C33 C34 C35 C36 0.9(7)
C34 C35 C36 C37 -0.3(8)
C33 C32 C37 C36 0.6(7)
N4 C32 C37 C36 -179.3(4)
C35 C36 C37 C32 -0.5(8)
